data_7218854
loop_
_publ_author_name
'Wang, Chih-Chieh'
'Sheu, Gia-Bin'
'Ke, Szu-Yu'
'Shin, Chi-Yang'
'Cheng, Yu-Jen'
'Chen, Yi-Ting'
'Cho, Chia-Hsing'
'Ho, Mei-Lin'
'Chen, Wen-Tin'
'Liao, Ru-Hsio'
'Lee, Gene-Hsiang'
'Sheu, Hwo-Shuenn'

_publ_section_title
;
 A 3D porous supramolecular architecture via \p--\p assembly of 2D
 metal--organic frameworks (MOFs): structure-versus-luminescence
 reversibility and gas adsorption properties
;
_journal_issue 6
_journal_name_full CrystEngComm
_journal_page_first 1264
_journal_paper_doi 10.1039/C4CE01849D
_journal_volume 17
_journal_year 2015
_chemical_formula_sum 'C18.62 H18.47 N2 O6.62 S2 Zn'
_chemical_formula_weight 505.67
_chemical_name_systematic
; 
 ? 
;
_space_group_IT_number 2
_symmetry_cell_setting triclinic
_symmetry_space_group_name_Hall '-P 1'
_symmetry_space_group_name_H-M 'P -1'
_atom_sites_solution_hydrogens geom
_atom_sites_solution_primary direct
_atom_sites_solution_secondary difmap
_audit_creation_method SHELXL-97
_audit_update_record
;
2014-10-29 deposited with the CCDC.
2014-11-20 downloaded from the CCDC.
;
_cell_angle_alpha 67.494(2)
_cell_angle_beta 81.395(2)
_cell_angle_gamma 69.474(2)
_cell_formula_units_Z 2
_cell_length_a 9.4960(11)
_cell_length_b 11.5347(13)
_cell_length_c 11.8048(13)
_cell_measurement_reflns_used 2886
_cell_measurement_temperature 150(2)
_cell_measurement_theta_max 25.00
_cell_measurement_theta_min 2.29
_cell_volume 1118.5(2)
_computing_cell_refinement 'Bruker SAINT'
_computing_data_collection 'Bruker SMART'
_computing_data_reduction 'Bruker SAINT'
_computing_molecular_graphics 'Bruker SHELXTL'
_computing_publication_material 'Bruker SHELXTL'
_computing_structure_refinement 'SHELXL-97 (Sheldrick, 2008)'
_computing_structure_solution 'SHELXS-97 (Sheldrick, 2008)'
_diffrn_ambient_temperature 150(2)
_diffrn_measured_fraction_theta_full 0.998
_diffrn_measured_fraction_theta_max 0.998
_diffrn_measurement_device_type 'BRUKER SMART APEXCCD area detector'
_diffrn_measurement_method 'omega scans'
_diffrn_radiation_monochromator graphite
_diffrn_radiation_source 'fine-focus sealed tube'
_diffrn_radiation_type MoK\a
_diffrn_radiation_wavelength 0.71073
_diffrn_reflns_av_R_equivalents 0.0538
_diffrn_reflns_av_sigmaI/netI 0.0694
_diffrn_reflns_limit_h_max 12
_diffrn_reflns_limit_h_min -12
_diffrn_reflns_limit_k_max 14
_diffrn_reflns_limit_k_min -14
_diffrn_reflns_limit_l_max 15
_diffrn_reflns_limit_l_min -15
_diffrn_reflns_number 13798
_diffrn_reflns_theta_full 27.50
_diffrn_reflns_theta_max 27.50
_diffrn_reflns_theta_min 1.87
_exptl_absorpt_coefficient_mu 1.324
_exptl_absorpt_correction_T_max 0.9368
_exptl_absorpt_correction_T_min 0.5574
_exptl_absorpt_correction_type multi-scan
_exptl_absorpt_process_details 'SADABS (Bruker, 2001)'
_exptl_crystal_colour colorless
_exptl_crystal_density_diffrn 1.501
_exptl_crystal_density_meas ?
_exptl_crystal_density_method 'not measured'
_exptl_crystal_description plate
_exptl_crystal_F_000 518
_exptl_crystal_size_max 0.50
_exptl_crystal_size_mid 0.30
_exptl_crystal_size_min 0.05
_refine_diff_density_max 1.761
_refine_diff_density_min -0.759
_refine_diff_density_rms 0.137
_refine_ls_extinction_method none
_refine_ls_goodness_of_fit_ref 1.038
_refine_ls_hydrogen_treatment constr
_refine_ls_matrix_type full
_refine_ls_number_parameters 270
_refine_ls_number_reflns 5117
_refine_ls_number_restraints 7
_refine_ls_restrained_S_all 1.041
_refine_ls_R_factor_all 0.0873
_refine_ls_R_factor_gt 0.0713
_refine_ls_shift/su_max 0.001
_refine_ls_shift/su_mean 0.000
_refine_ls_structure_factor_coef Fsqd
_refine_ls_weighting_details 'calc w=1/[\s^2^(Fo^2^)+(0.1009P)^2^+3.4829P] where P=(Fo^2^+2Fc^2^)/3'
_refine_ls_weighting_scheme calc
_refine_ls_wR_factor_gt 0.1923
_refine_ls_wR_factor_ref 0.2036
_reflns_number_gt 4088
_reflns_number_total 5117
_reflns_threshold_expression >2sigma(I)
_cod_data_source_file c4ce01849d2.cif
_cod_data_source_block ic14870
_cod_depositor_comments
;
The following automatic conversions were performed:

'_symmetry_cell_setting' value 'Triclinic' changed to 'triclinic'
according to
/usr/data/users/saulius/crontab/automatic-downloads/rss-feeds/RSC/lib/dictionaries/cif_core.dic
dictionary named 'cif_core.dic' version 2.4.2 from 2011-04-26.

Automatic conversion script
Id: cif_fix_values 2935 2014-11-11 08:27:57Z andrius 

The following automatic conversions were performed:

'_exptl_crystal_density_meas' value 'not_measured' was changed to '?'
- the value is perceived as not measured.

Automatic conversion script
Id: cif_fix_values 3008 2015-01-20 13:52:24Z robertas 

 Adding full bibliography for 7218854--7218856.cif.
;
_cod_original_sg_symbol_H-M P-1
_cod_database_code 7218854
_shelx_ins_file
;
TITL ic14870 in P-1
CELL 0.71073   9.4960  11.5347  11.8048  67.494  81.395  69.474
ZERR    2.00   0.0011   0.0013   0.0013   0.002   0.002   0.002
LATT 1
SFAC C  H  N  O  S  Zn
UNIT 37.24 36.94 4 13.24 4 2
OMIT  -3.00  55.00
L.S. 15
ACTA
BOND
FMAP 2
DFIX 1.40 0.01 O7 C19
ISOR 0.01 O6
PLAN 20
SIZE 0.05 0.30 0.50
TEMP -123
WGHT    0.100900    3.482900
FVAR       0.57788   0.61613
ZN1   6   -0.550762    1.203135    1.278382    11.00000    0.01830    0.02304 =
         0.03842   -0.01280    0.00277   -0.00755
S1    5   -0.770659    0.698814    1.341923    11.00000    0.06044    0.04682 =
         0.05263   -0.02861    0.02639   -0.04123
S2    5   -0.576323    0.562756    1.314922    11.00000    0.08996    0.03033 =
         0.05143   -0.02018    0.03267   -0.03243
O1    4   -0.354611    1.094854    1.354249    11.00000    0.01733    0.03379 =
         0.05350   -0.01949    0.00095   -0.01061
O2    4   -0.292504    1.278024    1.299869    11.00000    0.02626    0.02974 =
         0.05053   -0.00554   -0.00525   -0.01174
O3    4   -0.669414    1.280205    1.397928    11.00000    0.02652    0.02535 =
         0.04725   -0.01579    0.00666   -0.00642
O4    4   -0.831524    1.378586    1.247397    11.00000    0.03131    0.06347 =
         0.04336   -0.03374    0.00907   -0.01497
N1    3   -0.620740    1.048566    1.293257    11.00000    0.01890    0.02126 =
         0.03305   -0.01030    0.00278   -0.00645
N2    3   -0.484341    0.709617    0.903961    11.00000    0.03581    0.03322 =
         0.04277   -0.01941    0.00863   -0.01621
C1    1   -0.542096    0.925456    1.364463    11.00000    0.02124    0.02704 =
         0.03805   -0.01116   -0.00024   -0.00726
AFIX  43
H1    2   -0.455984    0.913812    1.404685    11.00000   -1.20000
AFIX   0
C2    1   -0.581517    0.815000    1.381537    11.00000    0.03084    0.02189 =
         0.04245   -0.01036    0.00448   -0.00680
AFIX  43
H2    2   -0.523934    0.729120    1.432211    11.00000   -1.20000
AFIX   0
C3    1   -0.707778    0.833720    1.322295    11.00000    0.03127    0.03225 =
         0.03841   -0.02082    0.01543   -0.02092
C4    1   -0.788716    0.958200    1.249708    11.00000    0.02331    0.03813 =
         0.03817   -0.01658    0.00056   -0.01243
AFIX  43
H4    2   -0.874697    0.972251    1.207940    11.00000   -1.20000
AFIX   0
C5    1   -0.742001    1.064009    1.238479    11.00000    0.02290    0.02666 =
         0.03779   -0.01213   -0.00068   -0.00629
AFIX  43
H5    2   -0.799286    1.150906    1.189573    11.00000   -1.20000
AFIX   0
C6    1   -0.621717    0.759461    0.947966    11.00000    0.03221    0.13561 =
         0.05321   -0.04834    0.00671   -0.02429
AFIX  43
H6    2   -0.697088    0.824487    0.891517    11.00000   -1.20000
AFIX   0
C7    1   -0.658104    0.720994    1.070139    11.00000    0.03440    0.12757 =
         0.05324   -0.05013    0.01030   -0.02645
AFIX  43
H7    2   -0.755877    0.760212    1.097961    11.00000   -1.20000
AFIX   0
C8    1   -0.549852    0.623700    1.152858    11.00000    0.07623    0.03363 =
         0.04694   -0.02233    0.02977   -0.03760
C9    1   -0.410426    0.574672    1.108599    11.00000    0.08751    0.03876 =
         0.05864    0.01238    0.02905    0.02284
AFIX  43
H9    2   -0.332184    0.510458    1.162704    11.00000   -1.20000
AFIX   0
C10   1   -0.384059    0.620185    0.982388    11.00000    0.06360    0.03472 =
         0.05873    0.00670    0.02894    0.01999
AFIX  43
H10   2   -0.286804    0.583409    0.952186    11.00000   -1.20000
AFIX   0
C11   1   -0.089538    0.937368    1.479189    11.00000    0.02090    0.02988 =
         0.03111   -0.01484    0.00594   -0.01292
AFIX  43
H11   2   -0.150745    0.894928    1.464471    11.00000   -1.20000
AFIX   0
C12   1   -0.128024    1.075367    1.429737    11.00000    0.01682    0.02923 =
         0.02898   -0.01222    0.00653   -0.00834
C13   1   -0.037549    1.137454    1.450478    11.00000    0.01951    0.02293 =
         0.03337   -0.01087    0.00304   -0.00659
AFIX  43
H13   2   -0.063157    1.231218    1.416298    11.00000   -1.20000
AFIX   0
C14   1   -0.267303    1.157632    1.355664    11.00000    0.01886    0.03255 =
         0.03346   -0.01555    0.00764   -0.00956
C15   1   -0.863565    1.409079    1.546397    11.00000    0.02089    0.02878 =
         0.03505   -0.00967   -0.00501   -0.00068
AFIX  43
H15   2   -0.769412    1.346684    1.578535    11.00000   -1.20000
AFIX   0
C16   1   -0.902219    1.430206    1.429909    11.00000    0.02184    0.02388 =
         0.03302   -0.01165    0.00442   -0.01091
C17   1   -1.040758    1.523053    1.383635    11.00000    0.02687    0.03005 =
         0.03274   -0.01051   -0.00512   -0.00418
AFIX  47
H17   2   -1.068878    1.539306    1.303664    11.00000   -1.20000
AFIX   0
C18   1   -0.795463    1.358974    1.351626    11.00000    0.02281    0.02211 =
         0.04224   -0.01170    0.00526   -0.00997
O5    4   -0.929667    1.636618    0.852157    11.00000    0.04679    0.11184 =
         0.06145    0.00046   -0.00758   -0.03147
AFIX   3
H5A   2   -0.984087    1.616918    0.814167    11.00000   -1.50000
H5B   2   -0.877297    1.680608    0.798197    11.00000   -1.50000
AFIX   0
O6    4   -0.994707    1.659161    1.074234    11.00000    0.14855    0.18027 =
         0.11124   -0.05489    0.01410   -0.02700
AFIX   3
H6A   2   -0.996686    1.642410    1.007645    11.00000   -1.50000
H6B   2   -0.970176    1.585720    1.143005    11.00000   -1.50000
AFIX   0
O7    4   -1.063372    1.923295    1.074033    21.00000   10.15000
AFIX   3
H7A   2   -1.091253    2.003887    1.065144    21.00000   -1.50000
AFIX   0
C19   1   -1.184652    1.873447    1.095494    21.00000   10.15000
AFIX   3
H19A  2   -1.239372    1.907677    1.019223    21.00000   -1.50000
H19B  2   -1.251322    1.904986    1.156825    21.00000   -1.50000
H19C  2   -1.150331    1.776358    1.126204    21.00000   -1.50000
 
HKLF 4
 
REM  ic14870 in P-1
REM R1 =  0.0713 for   4088 Fo > 4sig(Fo)  and  0.0873 for all   5117 data
REM    270 parameters refined using      7 restraints
 
END  
     
WGHT      0.0999      3.5195 
REM Highest difference peak  1.761,  deepest hole -0.759,  1-sigma level  0.137
Q1    1  -0.5227  1.1861  1.3520  11.00000  0.05    1.76
Q2    1  -1.3951  1.9173  1.0699  11.00000  0.05    1.33
Q3    1  -0.5968  0.5823  1.2465  11.00000  0.05    1.25
Q4    1  -1.3402  1.8786  1.0997  11.00000  0.05    1.19
Q5    1  -1.0136  2.0265  1.0342  11.00000  0.05    1.13
Q6    1  -0.6010  0.6380  1.0842  11.00000  0.05    0.93
Q7    1  -0.5511  1.2193  1.1896  11.00000  0.05    0.87
Q8    1  -0.5914  1.2698  1.2637  11.00000  0.05    0.86
Q9    1  -1.1614  1.6775  1.0387  11.00000  0.05    0.80
Q10   1  -0.8031  0.7196  1.2738  11.00000  0.05    0.80
Q11   1  -0.9416  1.7370  0.9121  11.00000  0.05    0.79
Q12   1  -1.1396  1.9239  1.1684  11.00000  0.05    0.74
Q13   1  -0.5746  0.6814  0.9557  11.00000  0.05    0.68
Q14   1  -1.0420  1.8144  0.9857  11.00000  0.05    0.66
Q15   1  -1.0295  1.5588  1.0734  11.00000  0.05    0.56
Q16   1  -0.4253  0.6405  0.9182  11.00000  0.05    0.55
Q17   1  -0.4232  0.5780  1.0458  11.00000  0.05    0.54
Q18   1  -0.5038  0.5666  1.3158  11.00000  0.05    0.51
Q19   1  -0.8912  1.4260  1.4890  11.00000  0.05    0.47
Q20   1  -0.5070  0.7215  0.8391  11.00000  0.05    0.45
;

loop_
_symmetry_equiv_pos_as_xyz
'x, y, z'
'-x, -y, -z'

loop_
_atom_site_label
_atom_site_type_symbol
_atom_site_fract_x
_atom_site_fract_y
_atom_site_fract_z
_atom_site_U_iso_or_equiv
_atom_site_adp_type
_atom_site_occupancy
_atom_site_symmetry_multiplicity
_atom_site_calc_flag
_atom_site_refinement_flags
Zn1 Zn -0.55076(6) 1.20314(5) 1.27838(5) 0.02613(19) Uani 1 1 d .
S1 S -0.77066(19) 0.69881(16) 1.34192(15) 0.0462(4) Uani 1 1 d .
S2 S -0.5763(2) 0.56276(15) 1.31492(16) 0.0556(5) Uani 1 1 d .
O1 O -0.3546(4) 1.0949(4) 1.3542(4) 0.0331(8) Uani 1 1 d .
O2 O -0.2925(4) 1.2780(4) 1.2999(4) 0.0370(9) Uani 1 1 d .
O3 O -0.6694(4) 1.2802(3) 1.3979(4) 0.0335(8) Uani 1 1 d .
O4 O -0.8315(4) 1.3786(5) 1.2474(4) 0.0426(10) Uani 1 1 d .
N1 N -0.6207(4) 1.0486(4) 1.2933(4) 0.0246(8) Uani 1 1 d .
N2 N -0.4843(5) 0.7096(4) 0.9040(4) 0.0350(10) Uani 1 1 d .
C1 C -0.5421(5) 0.9255(5) 1.3645(5) 0.0291(10) Uani 1 1 d .
H1 H -0.4560 0.9138 1.4047 0.035 Uiso 1 1 calc R
C2 C -0.5815(6) 0.8150(5) 1.3815(5) 0.0331(11) Uani 1 1 d .
H2 H -0.5239 0.7291 1.4322 0.040 Uiso 1 1 calc R
C3 C -0.7078(6) 0.8337(5) 1.3223(5) 0.0302(11) Uani 1 1 d .
C4 C -0.7887(5) 0.9582(5) 1.2497(5) 0.0317(11) Uani 1 1 d .
H4 H -0.8747 0.9723 1.2079 0.038 Uiso 1 1 calc R
C5 C -0.7420(5) 1.0640(5) 1.2385(5) 0.0294(10) Uani 1 1 d .
H5 H -0.7993 1.1509 1.1896 0.035 Uiso 1 1 calc R
C6 C -0.6217(7) 0.7595(10) 0.9480(7) 0.071(3) Uani 1 1 d .
H6 H -0.6971 0.8245 0.8915 0.085 Uiso 1 1 calc R
C7 C -0.6581(8) 0.7210(10) 1.0701(7) 0.067(2) Uani 1 1 d .
H7 H -0.7559 0.7602 1.0980 0.081 Uiso 1 1 calc R
C8 C -0.5499(8) 0.6237(6) 1.1529(6) 0.0476(16) Uani 1 1 d .
C9 C -0.4104(10) 0.5747(7) 1.1086(7) 0.087(3) Uani 1 1 d .
H9 H -0.3322 0.5105 1.1627 0.104 Uiso 1 1 calc R
C10 C -0.3841(9) 0.6202(7) 0.9824(7) 0.073(3) Uani 1 1 d .
H10 H -0.2868 0.5834 0.9522 0.088 Uiso 1 1 calc R
C11 C -0.0895(5) 0.9374(5) 1.4792(4) 0.0254(9) Uani 1 1 d .
H11 H -0.1507 0.8949 1.4645 0.031 Uiso 1 1 calc R
C12 C -0.1280(5) 1.0754(5) 1.4297(4) 0.0250(9) Uani 1 1 d .
C13 C -0.0375(5) 1.1375(5) 1.4505(4) 0.0255(9) Uani 1 1 d .
H13 H -0.0632 1.2312 1.4163 0.031 Uiso 1 1 calc R
C14 C -0.2673(5) 1.1576(5) 1.3557(5) 0.0277(10) Uani 1 1 d .
C15 C -0.8636(5) 1.4091(5) 1.5464(5) 0.0303(10) Uani 1 1 d .
H15 H -0.7694 1.3467 1.5785 0.036 Uiso 1 1 calc R
C16 C -0.9022(5) 1.4302(5) 1.4299(4) 0.0253(9) Uani 1 1 d .
C17 C -1.0408(5) 1.5231(5) 1.3836(5) 0.0310(10) Uani 1 1 d .
H17 H -1.0689 1.5393 1.3037 0.037 Uiso 1 1 calc R
C18 C -0.7955(5) 1.3590(5) 1.3516(5) 0.0289(10) Uani 1 1 d .
O5 O -0.9297(6) 1.6366(7) 0.8522(5) 0.0808(19) Uani 1 1 d .
H5A H -0.9841 1.6169 0.8142 0.121 Uiso 1 1 d R
H5B H -0.8773 1.6806 0.7982 0.121 Uiso 1 1 d R
O6 O -0.9947(11) 1.6592(11) 1.0742(9) 0.155(4) Uani 1 1 d U
H6A H -0.9967 1.6424 1.0076 0.233 Uiso 1 1 d R
H6B H -0.9702 1.5857 1.1430 0.233 Uiso 1 1 d R
O7 O -1.063(2) 1.9233(18) 1.0740(16) 0.150 Uiso 0.616(12) 1 d PD
H7A H -1.0913 2.0039 1.0651 0.225 Uiso 0.616(12) 1 d PR
C19 C -1.185(3) 1.873(3) 1.095(2) 0.150 Uiso 0.616(12) 1 d PD
H19A H -1.2394 1.9077 1.0192 0.225 Uiso 0.616(12) 1 d PR
H19B H -1.2513 1.9050 1.1568 0.225 Uiso 0.616(12) 1 d PR
H19C H -1.1503 1.7764 1.1262 0.225 Uiso 0.616(12) 1 d PR

loop_
_atom_site_aniso_label
_atom_site_aniso_U_11
_atom_site_aniso_U_22
_atom_site_aniso_U_33
_atom_site_aniso_U_23
_atom_site_aniso_U_13
_atom_site_aniso_U_12
Zn1 0.0183(3) 0.0230(3) 0.0384(4) -0.0128(2) 0.0028(2) -0.0075(2)
S1 0.0604(10) 0.0468(8) 0.0526(9) -0.0286(7) 0.0264(7) -0.0412(8)
S2 0.0900(13) 0.0303(7) 0.0514(10) -0.0202(7) 0.0327(9) -0.0324(8)
O1 0.0173(15) 0.0338(19) 0.054(2) -0.0195(17) 0.0009(14) -0.0106(14)
O2 0.0263(18) 0.0297(19) 0.051(2) -0.0055(17) -0.0053(16) -0.0117(15)
O3 0.0265(17) 0.0254(17) 0.047(2) -0.0158(16) 0.0067(15) -0.0064(14)
O4 0.0313(19) 0.063(3) 0.043(2) -0.034(2) 0.0091(16) -0.0150(19)
N1 0.0189(17) 0.0213(18) 0.033(2) -0.0103(16) 0.0028(15) -0.0065(15)
N2 0.036(2) 0.033(2) 0.043(3) -0.019(2) 0.0086(19) -0.0162(19)
C1 0.021(2) 0.027(2) 0.038(3) -0.011(2) -0.0002(19) -0.0073(18)
C2 0.031(3) 0.022(2) 0.042(3) -0.010(2) 0.004(2) -0.007(2)
C3 0.031(2) 0.032(3) 0.038(3) -0.021(2) 0.015(2) -0.021(2)
C4 0.023(2) 0.038(3) 0.038(3) -0.017(2) 0.0006(19) -0.012(2)
C5 0.023(2) 0.027(2) 0.038(3) -0.012(2) -0.0007(19) -0.0063(19)
C6 0.032(3) 0.136(8) 0.053(4) -0.048(5) 0.007(3) -0.024(4)
C7 0.034(3) 0.128(7) 0.053(4) -0.050(5) 0.010(3) -0.026(4)
C8 0.076(4) 0.034(3) 0.047(3) -0.022(3) 0.030(3) -0.038(3)
C9 0.088(6) 0.039(4) 0.059(5) 0.012(3) 0.029(4) 0.023(4)
C10 0.064(4) 0.035(3) 0.059(4) 0.007(3) 0.029(4) 0.020(3)
C11 0.021(2) 0.030(2) 0.031(2) -0.015(2) 0.0059(17) -0.0129(18)
C12 0.017(2) 0.029(2) 0.029(2) -0.012(2) 0.0065(17) -0.0083(17)
C13 0.020(2) 0.023(2) 0.033(3) -0.0109(19) 0.0030(18) -0.0066(17)
C14 0.019(2) 0.033(3) 0.033(3) -0.016(2) 0.0076(18) -0.0096(18)
C15 0.021(2) 0.029(2) 0.035(3) -0.010(2) -0.0050(19) -0.0007(18)
C16 0.022(2) 0.024(2) 0.033(3) -0.0117(19) 0.0044(18) -0.0109(18)
C17 0.027(2) 0.030(3) 0.033(3) -0.011(2) -0.0051(19) -0.004(2)
C18 0.023(2) 0.022(2) 0.042(3) -0.012(2) 0.0053(19) -0.0100(18)
O5 0.047(3) 0.112(5) 0.061(3) 0.000(3) -0.008(2) -0.031(3)
O6 0.149(7) 0.180(8) 0.111(6) -0.055(6) 0.014(5) -0.027(6)

loop_
_atom_type_symbol
_atom_type_description
_atom_type_scat_dispersion_real
_atom_type_scat_dispersion_imag
_atom_type_scat_source
C C 0.0033 0.0016 'International Tables Vol C Tables 4.2.6.8 and 6.1.1.4'
H H 0.0000 0.0000 'International Tables Vol C Tables 4.2.6.8 and 6.1.1.4'
N N 0.0061 0.0033 'International Tables Vol C Tables 4.2.6.8 and 6.1.1.4'
O O 0.0106 0.0060 'International Tables Vol C Tables 4.2.6.8 and 6.1.1.4'
S S 0.1246 0.1234 'International Tables Vol C Tables 4.2.6.8 and 6.1.1.4'
Zn Zn 0.2839 1.4301 'International Tables Vol C Tables 4.2.6.8 and 6.1.1.4'

loop_
_geom_angle_atom_site_label_1
_geom_angle_atom_site_label_2
_geom_angle_atom_site_label_3
_geom_angle
_geom_angle_site_symmetry_1
_geom_angle_site_symmetry_3
O3 Zn1 O1 105.08(16) . .
O3 Zn1 N2 130.26(17) . 2_477
O1 Zn1 N2 108.06(17) . 2_477
O3 Zn1 N1 106.86(15) . .
O1 Zn1 N1 96.60(15) . .
N2 Zn1 N1 105.00(17) 2_477 .
C3 S1 S2 101.64(18) . .
C8 S2 S1 102.9(2) . .
C14 O1 Zn1 116.5(3) . .
C18 O3 Zn1 108.7(3) . .
C5 N1 C1 118.2(4) . .
C5 N1 Zn1 123.4(3) . .
C1 N1 Zn1 118.4(3) . .
C10 N2 C6 117.4(6) . .
C10 N2 Zn1 126.3(4) . 2_477
C6 N2 Zn1 116.0(5) . 2_477
N1 C1 C2 122.7(5) . .
C1 C2 C3 117.9(5) . .
C4 C3 C2 120.0(4) . .
C4 C3 S1 118.7(4) . .
C2 C3 S1 121.3(4) . .
C3 C4 C5 118.4(5) . .
N1 C5 C4 122.8(5) . .
N2 C6 C7 123.0(7) . .
C6 C7 C8 118.8(7) . .
C9 C8 C7 118.1(6) . .
C9 C8 S2 116.7(6) . .
C7 C8 S2 125.1(5) . .
C8 C9 C10 118.8(7) . .
N2 C10 C9 123.8(6) . .
C13 C11 C12 120.0(4) 2_578 .
C13 C12 C11 119.9(4) . .
C13 C12 C14 119.5(4) . .
C11 C12 C14 120.5(4) . .
C11 C13 C12 120.0(4) 2_578 .
O2 C14 O1 123.8(5) . .
O2 C14 C12 120.6(4) . .
O1 C14 C12 115.6(4) . .
C17 C15 C16 121.1(4) 2_388 .
C15 C16 C17 118.7(4) . .
C15 C16 C18 121.1(4) . .
C17 C16 C18 120.1(4) . .
C15 C17 C16 120.2(5) 2_388 .
O4 C18 O3 123.0(5) . .
O4 C18 C16 120.5(4) . .
O3 C18 C16 116.5(5) . .

loop_
_geom_bond_atom_site_label_1
_geom_bond_atom_site_label_2
_geom_bond_distance
_geom_bond_site_symmetry_2
Zn1 O3 1.958(4) .
Zn1 O1 1.960(3) .
Zn1 N2 2.030(5) 2_477
Zn1 N1 2.051(4) .
S1 C3 1.779(5) .
S1 S2 2.036(2) .
S2 C8 1.780(6) .
O1 C14 1.283(6) .
O2 C14 1.238(6) .
O3 C18 1.269(6) .
O4 C18 1.241(6) .
N1 C5 1.329(6) .
N1 C1 1.346(6) .
N2 C10 1.293(9) .
N2 C6 1.342(8) .
N2 Zn1 2.030(5) 2_477
C1 C2 1.385(7) .
C2 C3 1.388(7) .
C3 C4 1.367(8) .
C4 C5 1.394(7) .
C6 C7 1.366(10) .
C7 C8 1.386(11) .
C8 C9 1.356(10) .
C9 C10 1.393(10) .
C11 C13 1.383(7) 2_578
C11 C12 1.397(7) .
C12 C13 1.393(6) .
C12 C14 1.498(7) .
C13 C11 1.383(7) 2_578
C15 C17 1.376(7) 2_388
C15 C16 1.384(7) .
C16 C17 1.398(7) .
C16 C18 1.508(7) .
C17 C15 1.376(7) 2_388
O7 C19 1.409(10) .
